data_9000542
loop_
_publ_author_name
'Griffen, D. T.'
'Ribbe, P. H.'
'Gibbs, G. V.'

_publ_section_title
;
 The structure of slawsonite, a strontium analog of paracelsian
;
_journal_name_full 'American Mineralogist'
_journal_page_first 31
_journal_page_last 35
_journal_volume 62
_journal_year 1977
_chemical_formula_sum 'Al2 Ca0.13 O8 Si2 Sr0.87'
_chemical_name_mineral Slawsonite
_space_group_IT_number 14
_symmetry_space_group_name_Hall '-P 2yab'
_symmetry_space_group_name_H-M 'P 1 21/a 1'
_cell_angle_alpha 90
_cell_angle_beta 90.33
_cell_angle_gamma 90
_cell_length_a 8.888
_cell_length_b 9.344
_cell_length_c 8.326
_cell_formula_units_Z 4
_cell_volume 691.458
_database_code_amcsd 0000553
_exptl_crystal_density_diffrn 3.070
_cod_original_formula_sum '(Sr.87 Ca.13) (Si2 Al2) O8'
_cod_database_code 9000542

loop_
_space_group_symop_operation_xyz
x,y,z
1/2+x,1/2-y,z
1/2-x,1/2+y,-z
-x,-y,-z

loop_
_atom_site_aniso_label
_atom_site_aniso_U_11
_atom_site_aniso_U_22
_atom_site_aniso_U_33
_atom_site_aniso_U_12
_atom_site_aniso_U_13
_atom_site_aniso_U_23
Sr 0.01201 0.00885 0.01018 0.00000 0.00000 0.00039
Ca 0.01201 0.00885 0.01018 0.00000 0.00000 0.00039
Si1o 0.00360 0.00442 0.00421 0.00042 0.00000 0.00079
Al1o 0.00360 0.00442 0.00421 0.00042 0.00000 0.00079
Si1m 0.00240 0.00398 0.00386 0.00000 0.00075 0.00000
Al1m 0.00240 0.00398 0.00386 0.00000 0.00075 0.00000
Si2o 0.00320 0.00265 0.00351 -0.00084 0.00000 0.00039
Al2o 0.00320 0.00265 0.00351 -0.00084 0.00000 0.00039
Si2m 0.00360 0.00310 0.00351 -0.00042 0.00037 0.00000
Al2m 0.00360 0.00310 0.00351 -0.00042 0.00037 0.00000
O1o 0.00840 0.00663 0.00773 0.00295 0.00112 0.00000
O1m 0.01000 0.00442 0.00983 0.00337 0.00300 0.00197
O2o 0.00520 0.00310 0.00773 -0.00084 -0.00262 0.00118
O2m 0.00680 0.00531 0.00702 -0.00042 0.00412 -0.00079
O3o 0.00520 0.00708 0.00527 -0.00084 0.00112 -0.00079
O3m 0.00400 0.00708 0.01018 0.00000 0.00037 0.00158
O4 0.01681 0.01194 0.00457 -0.00505 0.00000 0.00000
O5 0.00480 0.01106 0.00597 -0.00252 0.00112 0.00079

loop_
_atom_site_label
_atom_site_fract_x
_atom_site_fract_y
_atom_site_fract_z
_atom_site_occupancy
Sr 0.89020 0.41220 0.25030 0.87000
Ca 0.89020 0.41220 0.25030 0.13000
Si1o 0.23210 0.92490 0.93110 0.50000
Al1o 0.23210 0.92490 0.93110 0.50000
Si1m 0.24050 0.91990 0.56050 0.50000
Al1m 0.24050 0.91990 0.56050 0.50000
Si2o 0.05950 0.20060 0.94400 0.50000
Al2o 0.05950 0.20060 0.94400 0.50000
Si2m 0.05410 0.19440 0.57060 0.50000
Al2m 0.05410 0.19440 0.57060 0.50000
O1o 0.19100 0.09340 0.01000 1.00000
O1m 0.18750 0.07400 0.49370 1.00000
O2o 0.11920 0.36580 0.94580 1.00000
O2m 0.12360 0.36990 0.55730 1.00000
O3o 0.92020 0.19190 0.06990 1.00000
O3m 0.89790 0.19230 0.43990 1.00000
O4 0.00920 0.15450 0.76620 1.00000
O5 0.31390 0.92520 0.74070 1.00000

loop_
_cod_related_entry_id
_cod_related_entry_database
_cod_related_entry_code
1 AMCSD 0000553
